data_7705562
loop_
_publ_author_name
'R\"osch, Andreas'
'Herzog, Christoph M.'
'Schreiner, Simon H. F.'
'G\"orls, Helmar'
'Kretschmer, Robert'

_publ_section_title
;
 Ditopic bis(<i>N</i>,<i>N</i>',<i>N</i>'-substituted 1,2-ethanediamine)
 ligands: synthesis and coordination chemistry.
;
_journal_issue 39
_journal_name_full 'Dalton transactions (Cambridge, England : 2003)'
_journal_page_first 13818
_journal_page_last 13828
_journal_paper_doi 10.1039/d0dt03124k
_journal_volume 49
_journal_year 2020
_chemical_formula_moiety 'C24 H36 N4'
_chemical_formula_sum 'C24 H36 N4'
_chemical_formula_weight 380.57
_space_group_crystal_system monoclinic
_space_group_IT_number 14
_space_group_name_Hall '-P 2ybc'
_space_group_name_H-M_alt 'P 1 21/c 1'
_atom_sites_solution_hydrogens mixed
_audit_creation_method SHELXL-2018/3
_audit_update_record
;
2020-08-31 deposited with the CCDC.	2020-09-24 downloaded from the CCDC.
;
_cell_angle_alpha 90
_cell_angle_beta 98.247(2)
_cell_angle_gamma 90
_cell_formula_units_Z 4
_cell_length_a 8.5472(2)
_cell_length_b 18.5720(4)
_cell_length_c 14.0121(3)
_cell_measurement_reflns_used 12964
_cell_measurement_temperature 123(2)
_cell_measurement_theta_max 66.746
_cell_measurement_theta_min 3.978
_cell_volume 2201.26(9)
_computing_cell_refinement 'CrysAlisPro 1.171.38.43 (Rigaku OD, 2015)'
_computing_data_collection 'CrysAlisPro 1.171.38.43 (Rigaku OD, 2015)'
_computing_data_reduction 'CrysAlisPro 1.171.38.43 (Rigaku OD, 2015)'
_computing_molecular_graphics SHELXTL/PC
_computing_publication_material 'SHELXL-2018/3 (Sheldrick, 2018)'
_computing_structure_refinement 'SHELXL-2018/3 (Sheldrick, 2018)'
_computing_structure_solution 'SHELXT 2014/5 (Sheldrick, 2014)'
_diffrn_ambient_temperature 123(2)
_diffrn_measured_fraction_theta_full 0.991
_diffrn_measured_fraction_theta_max 0.991
_diffrn_measurement_device_type 'Xcalibur, AtlasS2, Gemini ultra'
_diffrn_measurement_method '\w scans'
_diffrn_radiation_type CuK\a
_diffrn_radiation_wavelength 1.54184
_diffrn_reflns_av_R_equivalents 0.0381
_diffrn_reflns_av_unetI/netI 0.0313
_diffrn_reflns_Laue_measured_fraction_full 0.991
_diffrn_reflns_Laue_measured_fraction_max 0.991
_diffrn_reflns_limit_h_max 9
_diffrn_reflns_limit_h_min -10
_diffrn_reflns_limit_k_max 21
_diffrn_reflns_limit_k_min -22
_diffrn_reflns_limit_l_max 16
_diffrn_reflns_limit_l_min -16
_diffrn_reflns_number 12964
_diffrn_reflns_point_group_measured_fraction_full 0.991
_diffrn_reflns_point_group_measured_fraction_max 0.991
_diffrn_reflns_theta_full 66.746
_diffrn_reflns_theta_max 66.746
_diffrn_reflns_theta_min 3.978
_diffrn_source 'micro-focus sealed X-ray tube'
_exptl_absorpt_coefficient_mu 0.522
_exptl_absorpt_correction_T_max 0.956
_exptl_absorpt_correction_T_min 0.878
_exptl_absorpt_correction_type gaussian
_exptl_absorpt_process_details
; 
CrysAlisPro 1.171.38.43 (Rigaku Oxford Diffraction, 2015) 
Numerical absorption correction based on gaussian integration over 
   a multifaceted crystal model 
Empirical absorption correction using spherical harmonics, 
 implemented in SCALE3 ABSPACK scaling algorithm. 
;
_exptl_crystal_colour colourless
_exptl_crystal_density_diffrn 1.148
_exptl_crystal_density_method 'not measured'
_exptl_crystal_description prism
_exptl_crystal_F_000 832
_exptl_crystal_size_max 0.154
_exptl_crystal_size_mid 0.142
_exptl_crystal_size_min 0.122
_refine_diff_density_max 0.204
_refine_diff_density_min -0.188
_refine_diff_density_rms 0.039
_refine_ls_extinction_method none
_refine_ls_goodness_of_fit_ref 1.040
_refine_ls_hydrogen_treatment mixed
_refine_ls_matrix_type full
_refine_ls_number_parameters 265
_refine_ls_number_reflns 3870
_refine_ls_number_restraints 0
_refine_ls_restrained_S_all 1.040
_refine_ls_R_factor_all 0.0490
_refine_ls_R_factor_gt 0.0402
_refine_ls_shift/su_max 0.001
_refine_ls_shift/su_mean 0.000
_refine_ls_structure_factor_coef Fsqd
_refine_ls_weighting_details 'w=1/[\s^2^(Fo^2^)+(0.0551P)^2^+0.3226P] where P=(Fo^2^+2Fc^2^)/3'
_refine_ls_weighting_scheme calc
_refine_ls_wR_factor_gt 0.0998
_refine_ls_wR_factor_ref 0.1050
_reflns_Friedel_coverage 0.000
_reflns_number_gt 3268
_reflns_number_total 3870
_reflns_threshold_expression 'I > 2\s(I)'
_cod_data_source_file d0dt03124k2.cif
_cod_data_source_block FO7258_2a
_cod_depositor_comments 'Adding full bibliography for 7705549--7705563.cif.'
_cod_original_sg_symbol_H-M 'P 21/c'
_cod_database_code 7705562
_shelx_shelxl_version_number 2018/3
_shelx_space_group_comment
; 
The symmetry employed for this shelxl refinement is uniquely defined 
by the following loop, which should always be used as a source of 
symmetry information in preference to the above space-group names. 
They are only intended as comments. 
;
_shelx_estimated_absorpt_t_min 0.924
_shelx_estimated_absorpt_t_max 0.939

loop_
_space_group_symop_operation_xyz
'x, y, z'
'-x, y+1/2, -z+1/2'
'-x, -y, -z'
'x, -y-1/2, z-1/2'

loop_
_atom_site_label
_atom_site_type_symbol
_atom_site_fract_x
_atom_site_fract_y
_atom_site_fract_z
_atom_site_U_iso_or_equiv
_atom_site_adp_type
_atom_site_occupancy
_atom_site_site_symmetry_order
_atom_site_calc_flag
_atom_site_refinement_flags_posn
_atom_site_refinement_flags_adp
_atom_site_refinement_flags_occupancy
_atom_site_disorder_assembly
_atom_site_disorder_group
N1 N 0.20594(13) 0.89040(6) 0.81663(8) 0.0216(3) Uani 1 1 d . . . . .
N2 N 0.25509(13) 0.73776(6) 0.82145(7) 0.0212(2) Uani 1 1 d . . . . .
N3 N 0.24829(13) 0.60856(6) 0.70617(7) 0.0213(2) Uani 1 1 d . . . . .
N4 N 0.29387(13) 0.45421(6) 0.68910(8) 0.0217(3) Uani 1 1 d . . . . .
C1 C 0.22042(15) 0.94910(7) 0.75410(9) 0.0197(3) Uani 1 1 d . . . . .
C2 C 0.28507(15) 1.01494(7) 0.79027(9) 0.0215(3) Uani 1 1 d . . . . .
C3 C 0.29415(16) 1.07199(7) 0.72700(10) 0.0250(3) Uani 1 1 d . . . . .
H3 H 0.339876 1.116140 0.751254 0.030 Uiso 1 1 calc R U . . .
C4 C 0.23838(16) 1.06610(7) 0.62981(10) 0.0261(3) Uani 1 1 d . . . . .
H4 H 0.245603 1.105640 0.587650 0.031 Uiso 1 1 calc R U . . .
C5 C 0.17169(15) 1.00158(8) 0.59477(9) 0.0254(3) Uani 1 1 d . . . . .
H5 H 0.132141 0.997493 0.528082 0.031 Uiso 1 1 calc R U . . .
C6 C 0.16127(15) 0.94264(7) 0.65491(9) 0.0217(3) Uani 1 1 d . . . . .
C7 C 0.33863(19) 1.02638(8) 0.89622(10) 0.0301(3) Uani 1 1 d . . . . .
H7A H 0.348315 1.078092 0.909660 0.045 Uiso 1 1 calc R U . . .
H7B H 0.441419 1.003116 0.914734 0.045 Uiso 1 1 calc R U . . .
H7C H 0.261040 1.005366 0.933273 0.045 Uiso 1 1 calc R U . . .
C8 C 0.08974(17) 0.87336(8) 0.61440(10) 0.0288(3) Uani 1 1 d . . . . .
H8A H 0.056054 0.878783 0.544918 0.043 Uiso 1 1 calc R U . . .
H8B H -0.001913 0.861307 0.646067 0.043 Uiso 1 1 calc R U . . .
H8C H 0.168350 0.834746 0.625749 0.043 Uiso 1 1 calc R U . . .
C9 C 0.34803(16) 0.86014(7) 0.87393(9) 0.0232(3) Uani 1 1 d . . . . .
H9A H 0.379604 0.890120 0.931914 0.028 Uiso 1 1 calc R U . . .
H9AB H 0.436351 0.859676 0.835308 0.028 Uiso 1 1 calc R U . . .
C10 C 0.31252(17) 0.78375(7) 0.90382(9) 0.0244(3) Uani 1 1 d . . . . .
H10A H 0.409823 0.762367 0.939501 0.029 Uiso 1 1 calc R U . . .
H10B H 0.231968 0.785427 0.947977 0.029 Uiso 1 1 calc R U . . .
C11 C 0.19172(17) 0.67014(7) 0.85242(9) 0.0252(3) Uani 1 1 d . . . . .
H11A H 0.106756 0.680405 0.891627 0.030 Uiso 1 1 calc R U . . .
H11B H 0.276413 0.643365 0.893270 0.030 Uiso 1 1 calc R U . . .
C12 C 0.12640(16) 0.62431(7) 0.76667(10) 0.0253(3) Uani 1 1 d . . . . .
H12A H 0.085239 0.578607 0.789617 0.030 Uiso 1 1 calc R U . . .
H12B H 0.037488 0.649911 0.727910 0.030 Uiso 1 1 calc R U . . .
C13 C 0.31395(17) 0.67629(7) 0.67675(9) 0.0242(3) Uani 1 1 d . . . . .
H13A H 0.230376 0.703618 0.635752 0.029 Uiso 1 1 calc R U . . .
H13B H 0.399339 0.665900 0.637899 0.029 Uiso 1 1 calc R U . . .
C14 C 0.37927(17) 0.72165(7) 0.76288(9) 0.0243(3) Uani 1 1 d . . . . .
H14A H 0.466480 0.695481 0.802405 0.029 Uiso 1 1 calc R U . . .
H14B H 0.422372 0.767144 0.740595 0.029 Uiso 1 1 calc R U . . .
C15 C 0.18331(17) 0.56674(7) 0.62083(9) 0.0255(3) Uani 1 1 d . . . . .
H15A H 0.259729 0.567437 0.574011 0.031 Uiso 1 1 calc R U . . .
H15B H 0.084735 0.590025 0.589885 0.031 Uiso 1 1 calc R U . . .
C16 C 0.14783(16) 0.48914(7) 0.64392(10) 0.0252(3) Uani 1 1 d . . . . .
H16A H 0.067551 0.487567 0.688268 0.030 Uiso 1 1 calc R U . . .
H16B H 0.105101 0.463339 0.583992 0.030 Uiso 1 1 calc R U . . .
C17 C 0.28159(15) 0.38917(7) 0.74036(9) 0.0195(3) Uani 1 1 d . . . . .
C18 C 0.21740(15) 0.32721(7) 0.69195(9) 0.0213(3) Uani 1 1 d . . . . .
C19 C 0.20775(16) 0.26411(7) 0.74411(10) 0.0240(3) Uani 1 1 d . . . . .
H19 H 0.161072 0.222648 0.712067 0.029 Uiso 1 1 calc R U . . .
C20 C 0.26445(16) 0.26018(7) 0.84160(10) 0.0258(3) Uani 1 1 d . . . . .
H20 H 0.256481 0.216650 0.876186 0.031 Uiso 1 1 calc R U . . .
C21 C 0.33296(16) 0.32066(7) 0.88794(9) 0.0247(3) Uani 1 1 d . . . . .
H21 H 0.374821 0.317789 0.954398 0.030 Uiso 1 1 calc R U . . .
C22 C 0.34189(15) 0.38538(7) 0.83953(9) 0.0219(3) Uani 1 1 d . . . . .
C23 C 0.16514(18) 0.32668(7) 0.58466(10) 0.0292(3) Uani 1 1 d . . . . .
H23A H 0.164828 0.277087 0.560750 0.044 Uiso 1 1 calc R U . . .
H23B H 0.238218 0.355771 0.552859 0.044 Uiso 1 1 calc R U . . .
H23C H 0.058373 0.346846 0.570545 0.044 Uiso 1 1 calc R U . . .
C24 C 0.41318(17) 0.45083(8) 0.89233(10) 0.0286(3) Uani 1 1 d . . . . .
H24A H 0.445625 0.438861 0.960411 0.043 Uiso 1 1 calc R U . . .
H24B H 0.334745 0.489638 0.887195 0.043 Uiso 1 1 calc R U . . .
H24C H 0.505586 0.466580 0.863755 0.043 Uiso 1 1 calc R U . . .
H1N1 H 0.155(2) 0.8526(9) 0.7837(11) 0.030(4) Uiso 1 1 d . . . . .
H1N4 H 0.348(2) 0.4882(9) 0.7283(12) 0.032(4) Uiso 1 1 d . . . . .

loop_
_atom_site_aniso_label
_atom_site_aniso_U_11
_atom_site_aniso_U_22
_atom_site_aniso_U_33
_atom_site_aniso_U_23
_atom_site_aniso_U_13
_atom_site_aniso_U_12
N1 0.0214(6) 0.0180(6) 0.0247(5) 0.0021(5) 0.0009(4) 0.0003(5)
N2 0.0260(6) 0.0161(5) 0.0223(5) 0.0003(4) 0.0057(4) 0.0012(5)
N3 0.0249(6) 0.0154(5) 0.0239(5) 0.0003(4) 0.0047(4) -0.0007(5)
N4 0.0218(6) 0.0159(5) 0.0269(6) 0.0006(5) 0.0012(5) -0.0024(5)
C1 0.0160(6) 0.0202(6) 0.0229(6) 0.0014(5) 0.0028(5) 0.0034(5)
C2 0.0194(6) 0.0208(7) 0.0242(6) -0.0006(5) 0.0024(5) 0.0028(5)
C3 0.0235(7) 0.0196(7) 0.0319(7) 0.0006(6) 0.0042(5) 0.0013(6)
C4 0.0241(7) 0.0241(7) 0.0303(7) 0.0094(6) 0.0050(6) 0.0035(6)
C5 0.0193(6) 0.0338(8) 0.0221(6) 0.0035(6) -0.0006(5) 0.0051(6)
C6 0.0160(6) 0.0251(7) 0.0236(6) -0.0012(5) 0.0014(5) 0.0026(5)
C7 0.0423(9) 0.0202(7) 0.0268(7) -0.0033(6) 0.0015(6) -0.0009(6)
C8 0.0287(7) 0.0296(8) 0.0264(7) -0.0026(6) -0.0019(6) -0.0021(6)
C9 0.0244(7) 0.0198(7) 0.0241(6) -0.0009(5) -0.0014(5) 0.0032(6)
C10 0.0298(7) 0.0220(7) 0.0206(6) 0.0003(5) 0.0002(5) 0.0056(6)
C11 0.0300(7) 0.0208(7) 0.0262(7) 0.0033(5) 0.0086(6) 0.0012(6)
C12 0.0255(7) 0.0205(7) 0.0312(7) 0.0023(6) 0.0079(6) -0.0006(6)
C13 0.0296(7) 0.0179(7) 0.0267(7) 0.0006(5) 0.0094(6) -0.0009(6)
C14 0.0263(7) 0.0189(6) 0.0290(7) -0.0005(5) 0.0089(6) -0.0017(6)
C15 0.0312(7) 0.0190(7) 0.0252(6) -0.0002(5) 0.0000(5) 0.0015(6)
C16 0.0245(7) 0.0190(7) 0.0310(7) -0.0001(5) -0.0004(5) -0.0006(6)
C17 0.0170(6) 0.0182(6) 0.0238(6) 0.0001(5) 0.0045(5) 0.0001(5)
C18 0.0198(6) 0.0193(7) 0.0247(6) -0.0013(5) 0.0028(5) 0.0006(5)
C19 0.0243(7) 0.0175(6) 0.0305(7) -0.0020(5) 0.0049(5) -0.0011(6)
C20 0.0277(7) 0.0202(7) 0.0305(7) 0.0059(6) 0.0069(6) 0.0031(6)
C21 0.0228(7) 0.0287(7) 0.0223(6) 0.0022(5) 0.0020(5) 0.0053(6)
C22 0.0170(6) 0.0240(7) 0.0251(6) -0.0031(5) 0.0036(5) 0.0009(5)
C23 0.0398(8) 0.0209(7) 0.0262(7) -0.0027(5) 0.0022(6) -0.0037(6)
C24 0.0287(7) 0.0295(8) 0.0266(7) -0.0051(6) 0.0004(6) -0.0052(6)

loop_
_atom_type_symbol
_atom_type_description
_atom_type_scat_dispersion_real
_atom_type_scat_dispersion_imag
_atom_type_scat_source
C C 0.0181 0.0091 'International Tables Vol C Tables 4.2.6.8 and 6.1.1.4'
H H 0.0000 0.0000 'International Tables Vol C Tables 4.2.6.8 and 6.1.1.4'
N N 0.0311 0.0180 'International Tables Vol C Tables 4.2.6.8 and 6.1.1.4'

loop_
_geom_angle_atom_site_label_1
_geom_angle_atom_site_label_2
_geom_angle_atom_site_label_3
_geom_angle
_geom_angle_site_symmetry_1
_geom_angle_site_symmetry_3
_geom_angle_publ_flag
C1 N1 C9 119.64(11) . . ?
C1 N1 H1N1 110.8(10) . . ?
C9 N1 H1N1 106.2(10) . . ?
C11 N2 C14 108.74(10) . . ?
C11 N2 C10 111.41(10) . . ?
C14 N2 C10 111.94(11) . . ?
C13 N3 C12 109.00(10) . . ?
C13 N3 C15 109.98(10) . . ?
C12 N3 C15 111.11(11) . . ?
C17 N4 C16 118.38(11) . . ?
C17 N4 H1N4 110.6(10) . . ?
C16 N4 H1N4 106.2(10) . . ?
C2 C1 C6 119.64(12) . . ?
C2 C1 N1 120.77(11) . . ?
C6 C1 N1 119.50(12) . . ?
C3 C2 C1 119.19(12) . . ?
C3 C2 C7 118.98(12) . . ?
C1 C2 C7 121.78(12) . . ?
C4 C3 C2 121.69(13) . . ?
C4 C3 H3 119.2 . . ?
C2 C3 H3 119.2 . . ?
C3 C4 C5 118.95(12) . . ?
C3 C4 H4 120.5 . . ?
C5 C4 H4 120.5 . . ?
C4 C5 C6 121.61(12) . . ?
C4 C5 H5 119.2 . . ?
C6 C5 H5 119.2 . . ?
C5 C6 C1 118.90(12) . . ?
C5 C6 C8 120.21(12) . . ?
C1 C6 C8 120.88(12) . . ?
C2 C7 H7A 109.5 . . ?
C2 C7 H7B 109.5 . . ?
H7A C7 H7B 109.5 . . ?
C2 C7 H7C 109.5 . . ?
H7A C7 H7C 109.5 . . ?
H7B C7 H7C 109.5 . . ?
C6 C8 H8A 109.5 . . ?
C6 C8 H8B 109.5 . . ?
H8A C8 H8B 109.5 . . ?
C6 C8 H8C 109.5 . . ?
H8A C8 H8C 109.5 . . ?
H8B C8 H8C 109.5 . . ?
N1 C9 C10 108.99(11) . . ?
N1 C9 H9A 109.9 . . ?
C10 C9 H9A 109.9 . . ?
N1 C9 H9AB 109.9 . . ?
C10 C9 H9AB 109.9 . . ?
H9A C9 H9AB 108.3 . . ?
N2 C10 C9 112.63(10) . . ?
N2 C10 H10A 109.1 . . ?
C9 C10 H10A 109.1 . . ?
N2 C10 H10B 109.1 . . ?
C9 C10 H10B 109.1 . . ?
H10A C10 H10B 107.8 . . ?
N2 C11 C12 111.03(10) . . ?
N2 C11 H11A 109.4 . . ?
C12 C11 H11A 109.4 . . ?
N2 C11 H11B 109.4 . . ?
C12 C11 H11B 109.4 . . ?
H11A C11 H11B 108.0 . . ?
N3 C12 C11 111.11(11) . . ?
N3 C12 H12A 109.4 . . ?
C11 C12 H12A 109.4 . . ?
N3 C12 H12B 109.4 . . ?
C11 C12 H12B 109.4 . . ?
H12A C12 H12B 108.0 . . ?
N3 C13 C14 111.55(10) . . ?
N3 C13 H13A 109.3 . . ?
C14 C13 H13A 109.3 . . ?
N3 C13 H13B 109.3 . . ?
C14 C13 H13B 109.3 . . ?
H13A C13 H13B 108.0 . . ?
N2 C14 C13 110.33(11) . . ?
N2 C14 H14A 109.6 . . ?
C13 C14 H14A 109.6 . . ?
N2 C14 H14B 109.6 . . ?
C13 C14 H14B 109.6 . . ?
H14A C14 H14B 108.1 . . ?
N3 C15 C16 113.15(11) . . ?
N3 C15 H15A 108.9 . . ?
C16 C15 H15A 108.9 . . ?
N3 C15 H15B 108.9 . . ?
C16 C15 H15B 108.9 . . ?
H15A C15 H15B 107.8 . . ?
N4 C16 C15 109.17(11) . . ?
N4 C16 H16A 109.8 . . ?
C15 C16 H16A 109.8 . . ?
N4 C16 H16B 109.8 . . ?
C15 C16 H16B 109.8 . . ?
H16A C16 H16B 108.3 . . ?
C18 C17 C22 119.71(12) . . ?
C18 C17 N4 120.34(11) . . ?
C22 C17 N4 119.87(12) . . ?
C19 C18 C17 118.99(12) . . ?
C19 C18 C23 119.22(12) . . ?
C17 C18 C23 121.74(12) . . ?
C20 C19 C18 121.65(12) . . ?
C20 C19 H19 119.2 . . ?
C18 C19 H19 119.2 . . ?
C19 C20 C21 118.98(12) . . ?
C19 C20 H20 120.5 . . ?
C21 C20 H20 120.5 . . ?
C20 C21 C22 121.52(12) . . ?
C20 C21 H21 119.2 . . ?
C22 C21 H21 119.2 . . ?
C21 C22 C17 119.08(12) . . ?
C21 C22 C24 120.39(12) . . ?
C17 C22 C24 120.53(12) . . ?
C18 C23 H23A 109.5 . . ?
C18 C23 H23B 109.5 . . ?
H23A C23 H23B 109.5 . . ?
C18 C23 H23C 109.5 . . ?
H23A C23 H23C 109.5 . . ?
H23B C23 H23C 109.5 . . ?
C22 C24 H24A 109.5 . . ?
C22 C24 H24B 109.5 . . ?
H24A C24 H24B 109.5 . . ?
C22 C24 H24C 109.5 . . ?
H24A C24 H24C 109.5 . . ?
H24B C24 H24C 109.5 . . ?

loop_
_geom_bond_atom_site_label_1
_geom_bond_atom_site_label_2
_geom_bond_distance
_geom_bond_site_symmetry_2
_geom_bond_publ_flag
N1 C1 1.4151(17) . ?
N1 C9 1.4682(17) . ?
N1 H1N1 0.916(17) . ?
N2 C11 1.4581(17) . ?
N2 C14 1.4627(17) . ?
N2 C10 1.4629(17) . ?
N3 C13 1.4607(17) . ?
N3 C12 1.4638(17) . ?
N3 C15 1.4667(17) . ?
N4 C17 1.4168(17) . ?
N4 C16 1.4673(18) . ?
N4 H1N4 0.918(18) . ?
C1 C2 1.4061(19) . ?
C1 C6 1.4144(18) . ?
C2 C3 1.3908(19) . ?
C2 C7 1.5046(18) . ?
C3 C4 1.381(2) . ?
C3 H3 0.9500 . ?
C4 C5 1.386(2) . ?
C4 H4 0.9500 . ?
C5 C6 1.3921(19) . ?
C5 H5 0.9500 . ?
C6 C8 1.5007(19) . ?
C7 H7A 0.9800 . ?
C7 H7B 0.9800 . ?
C7 H7C 0.9800 . ?
C8 H8A 0.9800 . ?
C8 H8B 0.9800 . ?
C8 H8C 0.9800 . ?
C9 C10 1.5219(19) . ?
C9 H9A 0.9900 . ?
C9 H9AB 0.9900 . ?
C10 H10A 0.9900 . ?
C10 H10B 0.9900 . ?
C11 C12 1.5124(19) . ?
C11 H11A 0.9900 . ?
C11 H11B 0.9900 . ?
C12 H12A 0.9900 . ?
C12 H12B 0.9900 . ?
C13 C14 1.5115(19) . ?
C13 H13A 0.9900 . ?
C13 H13B 0.9900 . ?
C14 H14A 0.9900 . ?
C14 H14B 0.9900 . ?
C15 C16 1.5173(19) . ?
C15 H15A 0.9900 . ?
C15 H15B 0.9900 . ?
C16 H16A 0.9900 . ?
C16 H16B 0.9900 . ?
C17 C18 1.4067(18) . ?
C17 C22 1.4128(18) . ?
C18 C19 1.3897(19) . ?
C18 C23 1.5057(18) . ?
C19 C20 1.3843(19) . ?
C19 H19 0.9500 . ?
C20 C21 1.385(2) . ?
C20 H20 0.9500 . ?
C21 C22 1.3875(19) . ?
C21 H21 0.9500 . ?
C22 C24 1.5055(19) . ?
C23 H23A 0.9800 . ?
C23 H23B 0.9800 . ?
C23 H23C 0.9800 . ?
C24 H24A 0.9800 . ?
C24 H24B 0.9800 . ?
C24 H24C 0.9800 . ?
